data_1506568
loop_
_publ_author_name
'Wang, Ruo-Wen'
'Qing, Feng-Ling'

_publ_section_title
;
 Highly stereocontrolled synthesis of gem-difluoromethylenated azasugars:
 D- and L-1,4,6-trideoxy-4,4-difluoronojirimycin.
;
_journal_issue 11
_journal_name_full 'Organic letters'
_journal_page_first 2189
_journal_page_last 2192
_journal_paper_doi 10.1021/ol050558h
_journal_volume 7
_journal_year 2005
_chemical_absolute_configuration ad
_chemical_formula_sum 'C6 H11 F2 N O2'
_chemical_formula_weight 167.16
_chemical_name_systematic
; 
 ? 
;
_space_group_IT_number 19
_symmetry_cell_setting orthorhombic
_symmetry_space_group_name_Hall 'P 2ac 2ab'
_symmetry_space_group_name_H-M 'P 21 21 21'
_atom_sites_solution_hydrogens geom
_atom_sites_solution_primary direct
_atom_sites_solution_secondary difmap
_audit_creation_method SHELXL-97
_cell_angle_alpha 90.00
_cell_angle_beta 90.00
_cell_angle_gamma 90.00
_cell_formula_units_Z 8
_cell_length_a 9.6285(9)
_cell_length_b 10.2351(9)
_cell_length_c 15.0732(13)
_cell_measurement_reflns_used 4487
_cell_measurement_temperature 293(2)
_cell_measurement_theta_max 55.091
_cell_measurement_theta_min 4.811
_cell_volume 1485.4(2)
_computing_cell_refinement 'Bruker SMART'
_computing_data_collection 'Bruker SMART'
_computing_data_reduction 'Bruker SHELXTL'
_computing_molecular_graphics 'Bruker SHELXTL'
_computing_publication_material 'Bruker SHELXTL'
_computing_structure_refinement 'SHELXL-97 (Sheldrick, 1997)'
_computing_structure_solution 'SHELXS-97 (Sheldrick, 1990)'
_diffrn_ambient_temperature 293(2)
_diffrn_measured_fraction_theta_full 0.999
_diffrn_measured_fraction_theta_max 0.999
_diffrn_measurement_device_type 'CCD area detector'
_diffrn_measurement_method 'phi and omega scans'
_diffrn_radiation_monochromator graphite
_diffrn_radiation_source 'fine-focus sealed tube'
_diffrn_radiation_type MoK\a
_diffrn_radiation_wavelength 0.71073
_diffrn_reflns_av_R_equivalents 0.0880
_diffrn_reflns_av_sigmaI/netI 0.0577
_diffrn_reflns_limit_h_max 6
_diffrn_reflns_limit_h_min -12
_diffrn_reflns_limit_k_max 12
_diffrn_reflns_limit_k_min -13
_diffrn_reflns_limit_l_max 19
_diffrn_reflns_limit_l_min -19
_diffrn_reflns_number 8702
_diffrn_reflns_theta_full 27.00
_diffrn_reflns_theta_max 27.00
_diffrn_reflns_theta_min 2.41
_exptl_absorpt_coefficient_mu 0.142
_exptl_absorpt_correction_T_max 1.00000
_exptl_absorpt_correction_T_min 0.72331
_exptl_absorpt_correction_type empirical
_exptl_crystal_colour colorless
_exptl_crystal_density_diffrn 1.495
_exptl_crystal_density_method 'not measured'
_exptl_crystal_F_000 704
_exptl_crystal_size_max 0.511
_exptl_crystal_size_mid 0.488
_exptl_crystal_size_min 0.257
_refine_diff_density_max 0.263
_refine_diff_density_min -0.265
_refine_diff_density_rms 0.052
_refine_ls_abs_structure_details 'Flack H D (1983), Acta Cryst. A39, 876-881'
_refine_ls_abs_structure_Flack 1.1(6)
_refine_ls_extinction_method none
_refine_ls_goodness_of_fit_ref 1.035
_refine_ls_hydrogen_treatment mixed
_refine_ls_matrix_type full
_refine_ls_number_parameters 287
_refine_ls_number_reflns 3231
_refine_ls_number_restraints 5
_refine_ls_restrained_S_all 1.036
_refine_ls_R_factor_all 0.0435
_refine_ls_R_factor_gt 0.0413
_refine_ls_shift/su_max 0.001
_refine_ls_shift/su_mean 0.000
_refine_ls_structure_factor_coef Fsqd
_refine_ls_weighting_details 'calc w=1/[\s^2^(Fo^2^)+(0.0527P)^2^+0.0000P] where P=(Fo^2^+2Fc^2^)/3'
_refine_ls_weighting_scheme calc
_refine_ls_wR_factor_gt 0.0978
_refine_ls_wR_factor_ref 0.0994
_reflns_number_gt 2998
_reflns_number_total 3231
_reflns_threshold_expression >2sigma(I)
_cod_data_source_file ol050558hsi20050314_115827.cif
_cod_data_source_block cd24522
_cod_depositor_comments
;
The following automatic conversions were performed:

'_symmetry_cell_setting' value 'Orthorhombic' changed to
'orthorhombic' according to
/home/saulius/struct/CIF-dictionaries/cif_core.dic dictionary named
'cif_core.dic' version 2.4.1 from 2010-06-29.

Automatic conversion script
Id: cif_fix_values 1715 2011-07-08 13:25:40Z adriana 
;
_cod_original_sg_symbol_H-M P2(1)2(1)2(1)
_cod_database_code 1506568

loop_
_symmetry_equiv_pos_as_xyz
'x, y, z'
'-x+1/2, -y, z+1/2'
'-x, y+1/2, -z+1/2'
'x+1/2, -y+1/2, -z'

loop_
_atom_site_label
_atom_site_type_symbol
_atom_site_fract_x
_atom_site_fract_y
_atom_site_fract_z
_atom_site_U_iso_or_equiv
_atom_site_adp_type
_atom_site_occupancy
_atom_site_symmetry_multiplicity
_atom_site_calc_flag
_atom_site_refinement_flags
F1 F 1.07743(13) 0.19193(13) 0.21590(7) 0.0457(3) Uani 1 1 d .
F2 F 1.12445(15) 0.00835(12) 0.28341(10) 0.0583(4) Uani 1 1 d .
F3 F 0.98389(11) 0.35584(12) 1.03253(7) 0.0390(3) Uani 1 1 d .
F4 F 0.77601(12) 0.41949(12) 0.99593(9) 0.0451(3) Uani 1 1 d .
N1 N 1.03172(17) 0.31942(15) 0.38635(10) 0.0332(3) Uani 1 1 d .
N2 N 1.02820(16) 0.25109(15) 0.85959(9) 0.0296(3) Uani 1 1 d D
O1 O 0.67488(15) 0.20412(15) 0.32415(10) 0.0409(3) Uani 1 1 d D
O2 O 0.84917(17) 0.02485(13) 0.22614(9) 0.0417(3) Uani 1 1 d D
O3 O 0.87126(15) -0.03631(13) 0.96842(9) 0.0395(3) Uani 1 1 d D
O4 O 0.78682(14) 0.17688(15) 1.08272(9) 0.0379(3) Uani 1 1 d D
C1 C 0.8829(2) 0.29580(19) 0.39377(12) 0.0384(4) Uani 1 1 d .
C2 C 0.8199(2) 0.22372(16) 0.31440(11) 0.0299(4) Uani 1 1 d .
C3 C 0.8980(2) 0.09586(16) 0.29989(11) 0.0316(4) Uani 1 1 d .
C4 C 1.0526(2) 0.12329(17) 0.29338(12) 0.0335(4) Uani 1 1 d .
C5 C 1.1121(2) 0.19996(18) 0.37134(12) 0.0337(4) Uani 1 1 d .
C6 C 1.2652(3) 0.2311(3) 0.35895(16) 0.0483(5) Uani 1 1 d .
C7 C 0.9749(2) 0.11739(18) 0.86974(11) 0.0324(4) Uani 1 1 d .
C8 C 0.92922(19) 0.09165(16) 0.96494(11) 0.0278(3) Uani 1 1 d .
C9 C 0.82171(17) 0.19321(17) 0.99293(11) 0.0274(4) Uani 1 1 d .
C10 C 0.87695(17) 0.32959(17) 0.97546(11) 0.0280(3) Uani 1 1 d .
C11 C 0.92411(19) 0.35126(19) 0.88009(12) 0.0326(4) Uani 1 1 d .
C12 C 0.9847(3) 0.4869(2) 0.86615(19) 0.0528(6) Uani 1 1 d .
H1 H 0.836(3) 0.377(3) 0.4020(15) 0.045(6) Uiso 1 1 d .
H2 H 0.863(2) 0.249(2) 0.4496(16) 0.050(7) Uiso 1 1 d .
H3 H 0.832(2) 0.283(2) 0.2621(12) 0.024(5) Uiso 1 1 d .
H4 H 0.8863(19) 0.042(2) 0.3505(13) 0.028(5) Uiso 1 1 d .
H5 H 1.0983(18) 0.144(2) 0.4228(13) 0.028(5) Uiso 1 1 d .
H6 H 1.279(3) 0.295(3) 0.3089(17) 0.057(7) Uiso 1 1 d .
H7 H 1.325(3) 0.157(4) 0.348(2) 0.078(10) Uiso 1 1 d .
H8 H 1.306(3) 0.273(3) 0.412(2) 0.078(10) Uiso 1 1 d .
H9 H 1.051(2) 0.373(2) 0.3413(14) 0.031(5) Uiso 1 1 d .
H10 H 0.667(3) 0.154(3) 0.3689(16) 0.070(9) Uiso 1 1 d D
H11 H 0.844(4) 0.084(3) 0.1836(19) 0.102(13) Uiso 1 1 d D
H12 H 1.052(2) 0.057(3) 0.8578(14) 0.042(6) Uiso 1 1 d .
H13 H 0.893(2) 0.100(2) 0.8311(15) 0.038(6) Uiso 1 1 d .
H14 H 1.010(2) 0.101(2) 1.0017(14) 0.031(5) Uiso 1 1 d .
H15 H 0.736(2) 0.184(2) 0.9566(13) 0.036(5) Uiso 1 1 d .
H16 H 0.840(2) 0.338(2) 0.8454(13) 0.032(5) Uiso 1 1 d .
H17 H 0.914(3) 0.553(3) 0.875(2) 0.077(9) Uiso 1 1 d .
H18 H 1.067(4) 0.500(3) 0.902(2) 0.095(12) Uiso 1 1 d .
H19 H 1.022(3) 0.494(3) 0.809(2) 0.091(11) Uiso 1 1 d .
H20 H 1.056(2) 0.268(2) 0.8074(11) 0.038(6) Uiso 1 1 d D
H21 H 0.901(3) -0.071(3) 1.0170(13) 0.059(8) Uiso 1 1 d D
H22 H 0.7041(18) 0.203(2) 1.0858(14) 0.039(6) Uiso 1 1 d D

loop_
_atom_site_aniso_label
_atom_site_aniso_U_11
_atom_site_aniso_U_22
_atom_site_aniso_U_33
_atom_site_aniso_U_23
_atom_site_aniso_U_13
_atom_site_aniso_U_12
F1 0.0557(7) 0.0564(7) 0.0250(5) 0.0001(5) 0.0058(5) -0.0028(6)
F2 0.0651(8) 0.0362(6) 0.0737(9) -0.0210(6) -0.0106(7) 0.0209(6)
F3 0.0399(5) 0.0400(6) 0.0370(5) -0.0058(5) -0.0048(4) -0.0074(5)
F4 0.0409(6) 0.0338(6) 0.0606(7) 0.0018(5) 0.0107(5) 0.0115(5)
N1 0.0509(9) 0.0214(7) 0.0273(7) -0.0018(6) -0.0010(6) -0.0017(7)
N2 0.0339(8) 0.0316(7) 0.0233(6) 0.0030(6) 0.0030(6) -0.0014(7)
O1 0.0444(8) 0.0349(7) 0.0435(8) 0.0046(6) 0.0014(6) -0.0022(6)
O2 0.0654(9) 0.0234(6) 0.0363(7) -0.0072(6) -0.0098(7) 0.0003(7)
O3 0.0563(8) 0.0238(6) 0.0383(7) 0.0053(5) -0.0124(6) -0.0072(6)
O4 0.0335(7) 0.0497(8) 0.0306(6) 0.0122(6) 0.0059(5) 0.0062(7)
C1 0.0530(11) 0.0287(9) 0.0336(9) -0.0094(8) 0.0066(8) 0.0020(9)
C2 0.0446(10) 0.0192(8) 0.0259(8) 0.0017(6) 0.0017(7) -0.0002(7)
C3 0.0538(11) 0.0165(7) 0.0245(8) 0.0002(6) -0.0025(7) 0.0003(7)
C4 0.0502(10) 0.0225(8) 0.0278(8) -0.0032(6) -0.0007(8) 0.0073(8)
C5 0.0512(11) 0.0231(8) 0.0269(8) 0.0016(7) -0.0037(7) 0.0016(8)
C6 0.0498(13) 0.0460(13) 0.0490(12) -0.0033(11) -0.0069(10) 0.0050(11)
C7 0.0403(9) 0.0288(8) 0.0282(9) -0.0038(7) 0.0004(8) -0.0004(8)
C8 0.0308(8) 0.0228(8) 0.0297(8) 0.0012(6) -0.0060(7) -0.0040(7)
C9 0.0280(8) 0.0291(8) 0.0251(7) 0.0053(7) -0.0024(6) -0.0012(7)
C10 0.0268(7) 0.0256(8) 0.0317(8) 0.0005(6) -0.0015(6) 0.0012(7)
C11 0.0300(8) 0.0336(9) 0.0341(8) 0.0107(8) -0.0019(8) 0.0000(8)
C12 0.0573(14) 0.0311(10) 0.0700(15) 0.0199(11) 0.0151(13) 0.0052(11)

loop_
_atom_type_symbol
_atom_type_description
_atom_type_scat_dispersion_real
_atom_type_scat_dispersion_imag
_atom_type_scat_source
C C 0.0033 0.0016 'International Tables Vol C Tables 4.2.6.8 and 6.1.1.4'
H H 0.0000 0.0000 'International Tables Vol C Tables 4.2.6.8 and 6.1.1.4'
N N 0.0061 0.0033 'International Tables Vol C Tables 4.2.6.8 and 6.1.1.4'
O O 0.0106 0.0060 'International Tables Vol C Tables 4.2.6.8 and 6.1.1.4'
F F 0.0171 0.0103 'International Tables Vol C Tables 4.2.6.8 and 6.1.1.4'

loop_
_geom_angle_atom_site_label_1
_geom_angle_atom_site_label_2
_geom_angle_atom_site_label_3
_geom_angle
C1 N1 C5 113.14(15)
C1 N1 H9 111.2(13)
C5 N1 H9 106.9(14)
C11 N2 C7 112.99(14)
C11 N2 H20 105.7(16)
C7 N2 H20 113.3(16)
C2 O1 H10 105(2)
C3 O2 H11 104(2)
C8 O3 H21 106.0(19)
C9 O4 H22 104.0(15)
N1 C1 C2 114.15(15)
N1 C1 H1 109.4(15)
C2 C1 H1 109.5(15)
N1 C1 H2 109.8(14)
C2 C1 H2 110.9(14)
H1 C1 H2 102.4(19)
O1 C2 C3 112.26(15)
O1 C2 C1 112.14(15)
C3 C2 C1 109.30(15)
O1 C2 H3 106.3(11)
C3 C2 H3 110.3(11)
C1 C2 H3 106.3(11)
O2 C3 C4 111.81(15)
O2 C3 C2 113.04(15)
C4 C3 C2 109.51(14)
O2 C3 H4 107.2(13)
C4 C3 H4 106.0(12)
C2 C3 H4 109.0(13)
F2 C4 F1 104.81(15)
F2 C4 C3 110.04(15)
F1 C4 C3 108.54(15)
F2 C4 C5 109.63(15)
F1 C4 C5 108.92(15)
C3 C4 C5 114.44(15)
N1 C5 C6 110.87(17)
N1 C5 C4 110.49(14)
C6 C5 C4 112.20(17)
N1 C5 H5 107.1(12)
C6 C5 H5 110.8(11)
C4 C5 H5 105.2(12)
C5 C6 H6 111.0(16)
C5 C6 H7 116(2)
H6 C6 H7 107(2)
C5 C6 H8 111.9(18)
H6 C6 H8 106(2)
H7 C6 H8 104(3)
N2 C7 C8 111.09(14)
N2 C7 H12 107.8(14)
C8 C7 H12 106.3(13)
N2 C7 H13 112.3(14)
C8 C7 H13 107.0(13)
H12 C7 H13 112.2(18)
O3 C8 C7 107.86(14)
O3 C8 C9 110.50(15)
C7 C8 C9 109.78(14)
O3 C8 H14 112.8(12)
C7 C8 H14 107.0(13)
C9 C8 H14 108.8(12)
O4 C9 C10 111.14(15)
O4 C9 C8 110.34(14)
C10 C9 C8 109.93(14)
O4 C9 H15 108.8(12)
C10 C9 H15 106.4(13)
C8 C9 H15 110.1(13)
F3 C10 F4 105.05(14)
F3 C10 C9 109.60(14)
F4 C10 C9 109.23(14)
F3 C10 C11 109.89(14)
F4 C10 C11 108.98(14)
C9 C10 C11 113.71(14)
N2 C11 C12 110.32(16)
N2 C11 C10 107.50(14)
C12 C11 C10 112.18(18)
N2 C11 H16 110.9(12)
C12 C11 H16 111.8(13)
C10 C11 H16 103.9(12)
C11 C12 H17 110(2)
C11 C12 H18 111(2)
H17 C12 H18 114(3)
C11 C12 H19 110(2)
H17 C12 H19 110(3)
H18 C12 H19 101(3)

loop_
_geom_bond_atom_site_label_1
_geom_bond_atom_site_label_2
_geom_bond_distance
F1 C4 1.384(2)
F2 C4 1.373(2)
F3 C10 1.368(2)
F4 C10 1.373(2)
N1 C1 1.458(3)
N1 C5 1.465(2)
N1 H9 0.89(2)
N2 C11 1.467(2)
N2 C7 1.469(2)
N2 H20 0.850(16)
O1 C2 1.419(2)
O1 H10 0.852(17)
O2 C3 1.409(2)
O2 H11 0.884(19)
O3 C8 1.425(2)
O3 H21 0.861(17)
O4 C9 1.404(2)
O4 H22 0.842(16)
C1 C2 1.531(3)
C1 H1 0.95(3)
C1 H2 0.99(2)
C2 C3 1.525(2)
C2 H3 0.998(19)
C3 C4 1.518(3)
C3 H4 0.95(2)
C4 C5 1.525(2)
C5 C6 1.520(3)
C5 H5 0.97(2)
C6 H6 1.01(3)
C6 H7 0.97(3)
C6 H8 0.99(3)
C7 C8 1.524(2)
C7 H12 0.98(2)
C7 H13 0.99(2)
C8 C9 1.526(2)
C8 H14 0.96(2)
C9 C10 1.517(2)
C9 H15 0.99(2)
C10 C11 1.524(2)
C11 C12 1.521(3)
C11 H16 0.97(2)
C12 H17 0.97(3)
C12 H18 0.97(4)
C12 H19 0.93(4)

loop_
_geom_torsion_atom_site_label_1
_geom_torsion_atom_site_label_2
_geom_torsion_atom_site_label_3
_geom_torsion_atom_site_label_4
_geom_torsion
C5 N1 C1 C2 -55.6(2)
N1 C1 C2 O1 -179.41(15)
N1 C1 C2 C3 55.4(2)
O1 C2 C3 O2 56.7(2)
C1 C2 C3 O2 -178.24(15)
O1 C2 C3 C4 -177.95(14)
C1 C2 C3 C4 -52.86(19)
O2 C3 C4 F2 -56.01(19)
C2 C3 C4 F2 177.91(14)
O2 C3 C4 F1 58.15(18)
C2 C3 C4 F1 -67.93(18)
O2 C3 C4 C5 -179.98(14)
C2 C3 C4 C5 53.9(2)
C1 N1 C5 C6 176.80(15)
C1 N1 C5 C4 51.8(2)
F2 C4 C5 N1 -176.72(14)
F1 C4 C5 N1 69.13(19)
C3 C4 C5 N1 -52.5(2)
F2 C4 C5 C6 59.0(2)
F1 C4 C5 C6 -55.2(2)
C3 C4 C5 C6 -176.82(16)
C11 N2 C7 C8 -61.07(19)
N2 C7 C8 O3 176.50(14)
N2 C7 C8 C9 56.04(19)
O3 C8 C9 O4 65.78(18)
C7 C8 C9 O4 -175.37(14)
O3 C8 C9 C10 -171.30(14)
C7 C8 C9 C10 -52.45(18)
O4 C9 C10 F3 53.44(17)
C8 C9 C10 F3 -69.01(16)
O4 C9 C10 F4 -61.15(17)
C8 C9 C10 F4 176.39(13)
O4 C9 C10 C11 176.87(14)
C8 C9 C10 C11 54.42(18)
C7 N2 C11 C12 -178.62(17)
C7 N2 C11 C10 58.77(18)
F3 C10 C11 N2 67.25(18)
F4 C10 C11 N2 -178.13(14)
C9 C10 C11 N2 -56.02(18)
F3 C10 C11 C12 -54.2(2)
F4 C10 C11 C12 60.4(2)
C9 C10 C11 C12 -177.46(16)

loop_
_cod_related_entry_id
_cod_related_entry_database
_cod_related_entry_code
1 ChemSpider 23269765
